data_2102406
loop_
_publ_author_name
'Marsh, Richard E.'

_publ_section_title
;
 Space group <i>Cc</i>: an update
;
_journal_issue 2
_journal_name_full 'Acta Crystallographica Section B'
_journal_page_first 252
_journal_page_last 253
_journal_paper_doi 10.1107/S0108768104003878
_journal_volume 60
_journal_year 2004
_chemical_formula_moiety 'C16 H16 N8 Hg, 2(P F6)'
_chemical_formula_sum 'C16 H16 F12 Hg N8 P2'
_space_group_crystal_system monoclinic
_space_group_IT_number 15
_symmetry_space_group_name_H-M 'C 1 2/c 1'
_audit_creation_method CRYM
_cell_angle_alpha 90
_cell_angle_beta 92.00
_cell_angle_gamma 90
_cell_formula_units_Z 4
_cell_length_a 13.5632
_cell_length_b 9.4138
_cell_length_c 19.4240
_cell_volume 2478.570
_cod_data_source_file bk0142.cif
_cod_data_source_block QIDSOL
_cod_depositor_comments
;
 Adding the _cell_formula_units_Z data item.

 Antanas Vaitkus,
 2017-08-05

  Added moiety chemical formula from Marsh (2004) paper.
  The summary chemical formula is calculated from moiety formula using
  AdHocParser
  (svn://www.crystallography.net/cod-tools/trunk/Formulae/AdHocParser.yp,
  revision 1441.)

  Andrius Merkys
  2013-11-11
;
_cod_original_sg_symbol_H-M C2/c
_cod_database_code 2102406

loop_
_atom_site_label
_atom_site_type_symbol
_atom_site_fract_x
_atom_site_fract_y
_atom_site_fract_z
Hg Hg 0.00000 0.92932 0.25000
P1 P 0.23970 1.06975 0.36415
F1 F 0.26115 1.15235 0.43410
F2 F 0.13050 1.12395 0.36245
F3 F 0.20760 0.93450 0.40610
F4 F 0.21845 0.98265 0.29605
F5 F 0.34920 1.01505 0.36650
F6 F 0.27445 1.20255 0.32165
N1 N -0.04725 0.69650 0.17235
N2 N 0.03690 0.84875 0.10080
N3 N 0.10650 1.04950 0.12470
N4 N -0.03965 0.65485 0.05095
C1 C 0.08280 0.89350 0.04315
H1 H 0.08405 0.84595 0.00135
C2 C 0.12455 1.01600 0.05735
H2 H 0.16030 1.07115 0.02750
C3 C -0.02125 0.72400 0.10970
C4 C 0.05270 0.94450 0.15020
C5 C -0.09350 0.53650 0.06075
H3 H -0.11020 0.48130 0.02295
C6 C 0.12920 1.18650 0.15875
C7 C -0.12435 0.49350 0.12365
H7 H -0.15645 0.40760 0.12950
C8 C -0.10525 0.57840 0.17690
H8 H -0.12840 0.55430 0.21755
